data_2232155
loop_
_publ_author_name
'\<St\<epni\<cka, Petr'
'C\'isa\<rov\'a, Ivana'

_publ_section_title
;
 (<i>R</i>)-<i>N</i>-(Ferrocenylmethyl)-1-hydroxy-3-phenylpropan-2-aminium
 (<i>E</i>)-but-2-enoate
;
_journal_coeditor_code BH2388
_journal_issue 11
_journal_name_full 'Acta Crystallographica Section E'
_journal_page_first m1619
_journal_page_last m1620
_journal_paper_doi 10.1107/S1600536811044096
_journal_volume 67
_journal_year 2011
_chemical_formula_iupac '[Fe (C5 H5) (C15 H19 N O)] (C4 H5 O2)'
_chemical_formula_moiety 'C20 H24 Fe N O +, C4 H5 O2 -'
_chemical_formula_sum 'C24 H29 Fe N O3'
_chemical_formula_weight 435.33
_chemical_name_systematic
;
(<i>R</i>)-<i>N</i>-(Ferrocenylmethyl)-1-hydroxy-3-phenylpropan-2-aminium
(<i>E</i>)-but-2-enoate
;
_space_group_IT_number 4
_space_group_name_Hall 'P 2yb'
_symmetry_cell_setting monoclinic
_symmetry_space_group_name_Hall 'P 2yb'
_symmetry_space_group_name_H-M 'P 1 21 1'
_atom_sites_solution_hydrogens difmap
_atom_sites_solution_primary direct
_atom_sites_solution_secondary difmap
_audit_creation_method SHELXL97
_cell_angle_alpha 90.00
_cell_angle_beta 100.4986(13)
_cell_angle_gamma 90.00
_cell_formula_units_Z 2
_cell_length_a 5.9730(2)
_cell_length_b 15.3905(3)
_cell_length_c 11.7713(4)
_cell_measurement_reflns_used 2535
_cell_measurement_temperature 150(2)
_cell_measurement_theta_max 27.48
_cell_measurement_theta_min 1.00
_cell_volume 1063.99(6)
_computing_cell_refinement 'SCALEPACK (Otwinowski & Minor, 1997)'
_computing_data_collection 'COLLECT (Nonius, 2000)'
_computing_data_reduction 'DENZO and SCALEPACK (Otwinowski & Minor, 1997)'
_computing_molecular_graphics 'PLATON (Spek, 2009)'
_computing_publication_material 'SHELXL97 (Sheldrick, 2008) and PLATON (Spek, 2009)'
_computing_structure_refinement 'SHELXL97 (Sheldrick, 2008)'
_computing_structure_solution 'SIR97 (Altomare <i>et al.</i>, 1999)'
_diffrn_ambient_temperature 150(2)
_diffrn_detector_area_resol_mean 9.091
_diffrn_measured_fraction_theta_full 0.996
_diffrn_measured_fraction_theta_max 0.996
_diffrn_measurement_device_type 'Nonius KappaCCD'
_diffrn_measurement_method '\w and \f scans to fill the Ewald sphere'
_diffrn_radiation_monochromator 'horizontally mounted graphite crystal'
_diffrn_radiation_source 'fine-focus sealed tube'
_diffrn_radiation_type MoK\a
_diffrn_radiation_wavelength 0.71073
_diffrn_reflns_av_R_equivalents 0.043
_diffrn_reflns_av_sigmaI/netI 0.034
_diffrn_reflns_limit_h_max 7
_diffrn_reflns_limit_h_min -7
_diffrn_reflns_limit_k_max 20
_diffrn_reflns_limit_k_min -19
_diffrn_reflns_limit_l_max 15
_diffrn_reflns_limit_l_min -15
_diffrn_reflns_number 15916
_diffrn_reflns_theta_full 27.53
_diffrn_reflns_theta_max 27.5
_diffrn_reflns_theta_min 3.18
_diffrn_standards_number 0
_exptl_absorpt_coefficient_mu 0.733
_exptl_absorpt_correction_type none
_exptl_crystal_colour yellow
_exptl_crystal_density_diffrn 1.359
_exptl_crystal_density_method 'not measured'
_exptl_crystal_description block
_exptl_crystal_F_000 460
_exptl_crystal_size_max 0.33
_exptl_crystal_size_mid 0.12
_exptl_crystal_size_min 0.10
_refine_diff_density_max 0.360
_refine_diff_density_min -0.269
_refine_ls_abs_structure_details 'Flack (1983), 2329 Friedel pairs'
_refine_ls_abs_structure_Flack -0.016(12)
_refine_ls_extinction_method none
_refine_ls_goodness_of_fit_ref 1.049
_refine_ls_hydrogen_treatment constr
_refine_ls_matrix_type full
_refine_ls_number_constraints 0
_refine_ls_number_parameters 265
_refine_ls_number_reflns 4864
_refine_ls_number_restraints 1
_refine_ls_restrained_S_all 1.049
_refine_ls_R_factor_all 0.0358
_refine_ls_R_factor_gt 0.0302
_refine_ls_shift/su_max 0.001
_refine_ls_shift/su_mean 0.000
_refine_ls_structure_factor_coef Fsqd
_refine_ls_weighting_details 'calc w=1/[\s^2^(Fo^2^)+(0.0230P)^2^+0.4582P] where P=(Fo^2^+2Fc^2^)/3'
_refine_ls_weighting_scheme calc
_refine_ls_wR_factor_gt 0.0642
_refine_ls_wR_factor_ref 0.0670
_reflns_number_gt 4511
_reflns_number_total 4864
_reflns_threshold_expression I>2\s(I)
_cod_data_source_file bh2388.cif
_cod_data_source_block I
_cod_original_sg_symbol_H-M 'P 21'
_cod_database_code 2232155
_cod_database_fobs_code 2232155

loop_
_symmetry_equiv_pos_as_xyz
'x, y, z'
'-x, y+1/2, -z'

loop_
_atom_site_type_symbol
_atom_site_label
_atom_site_fract_x
_atom_site_fract_y
_atom_site_fract_z
_atom_site_U_iso_or_equiv
_atom_site_adp_type
_atom_site_calc_flag
_atom_site_refinement_flags
_atom_site_occupancy
_atom_site_symmetry_multiplicity
Fe Fe1 0.34726(4) 0.852498(19) 1.26047(2) 0.01975(7) Uani d . 1 1
N N1 0.2364(3) 0.79109(11) 0.88685(13) 0.0188(3) Uani d . 1 1
H H91 0.1215 0.8326 0.8611 0.025(6) Uiso d R 1 1
H H92 0.3616 0.8129 0.8869 0.045(8) Uiso d R 1 1
O O1 -0.2057(3) 0.69386(11) 0.78892(14) 0.0335(4) Uani d . 1 1
H H93 -0.2303 0.7427 0.8211 0.034(7) Uiso d R 1 1
O O2 0.9374(3) 0.91779(11) 0.81113(14) 0.0316(4) Uani d . 1 1
O O3 0.6734(2) 0.84425(12) 0.88161(12) 0.0279(3) Uani d . 1 1
C C1 0.3185(3) 0.84770(18) 1.08632(14) 0.0202(3) Uani d . 1 1
C C2 0.1952(4) 0.92054(14) 1.11836(18) 0.0235(4) Uani d . 1 1
H H2 0.0400 0.9306 1.0956 0.028 Uiso calc R 1 1
C C3 0.3518(4) 0.97480(13) 1.19111(18) 0.0260(5) Uani d . 1 1
H H3 0.3165 1.0267 1.2243 0.031 Uiso calc R 1 1
C C4 0.5715(4) 0.93652(14) 1.20475(18) 0.0243(4) Uani d . 1 1
H H4 0.7044 0.9587 1.2487 0.029 Uiso calc R 1 1
C C5 0.5524(3) 0.85864(18) 1.13951(15) 0.0209(4) Uani d . 1 1
H H5 0.6712 0.8211 1.1324 0.025 Uiso calc R 1 1
C C6 0.2180(4) 0.73848(15) 1.30972(19) 0.0322(5) Uani d . 1 1
H H6 0.1563 0.6940 1.2603 0.039 Uiso calc R 1 1
C C7 0.0964(4) 0.80938(16) 1.3456(2) 0.0319(5) Uani d . 1 1
H H7 -0.0592 0.8194 1.3245 0.038 Uiso calc R 1 1
C C8 0.2551(4) 0.86256(18) 1.41971(17) 0.0302(5) Uani d . 1 1
H H8 0.2219 0.9138 1.4551 0.036 Uiso calc R 1 1
C C9 0.4725(4) 0.82358(14) 1.42989(18) 0.0297(5) Uani d . 1 1
H H9 0.6072 0.8445 1.4736 0.036 Uiso calc R 1 1
C C10 0.4491(4) 0.74712(15) 1.36194(19) 0.0301(5) Uani d . 1 1
H H10 0.5659 0.7091 1.3532 0.036 Uiso calc R 1 1
C C11 0.2253(4) 0.77346(13) 1.01152(17) 0.0220(4) Uani d . 1 1
H H11A 0.0684 0.7634 1.0190 0.026 Uiso calc R 1 1
H H11B 0.3118 0.7214 1.0368 0.026 Uiso calc R 1 1
C C12 0.2090(4) 0.71216(13) 0.80983(17) 0.0211(4) Uani d . 1 1
H H12 0.3477 0.6771 0.8297 0.025 Uiso calc R 1 1
C C13 0.0092(4) 0.65595(13) 0.82677(19) 0.0242(4) Uani d . 1 1
H H13A 0.0162 0.6017 0.7857 0.029 Uiso calc R 1 1
H H13B 0.0245 0.6423 0.9083 0.029 Uiso calc R 1 1
C C14 0.1931(4) 0.74385(14) 0.68492(18) 0.0255(4) Uani d . 1 1
H H14A 0.0653 0.7834 0.6659 0.031 Uiso calc R 1 1
H H14B 0.3305 0.7756 0.6785 0.031 Uiso calc R 1 1
C C15 0.1632(4) 0.66929(13) 0.59961(17) 0.0220(4) Uani d . 1 1
C C16 0.3474(4) 0.61840(14) 0.58549(18) 0.0261(5) Uani d . 1 1
H H16 0.4909 0.6307 0.6280 0.031 Uiso calc R 1 1
C C17 0.3201(4) 0.54932(15) 0.5087(2) 0.0307(5) Uani d . 1 1
H H17 0.4447 0.5151 0.5009 0.037 Uiso calc R 1 1
C C18 0.1077(5) 0.53108(15) 0.4434(2) 0.0304(5) Uani d . 1 1
H H18 0.0896 0.4851 0.3912 0.037 Uiso calc R 1 1
C C19 -0.0769(4) 0.58170(15) 0.45646(19) 0.0294(5) Uani d . 1 1
H H19 -0.2199 0.5700 0.4129 0.035 Uiso calc R 1 1
C C20 -0.0487(4) 0.65025(15) 0.53490(19) 0.0258(5) Uani d . 1 1
H H20 -0.1739 0.6837 0.5440 0.031 Uiso calc R 1 1
C C21 0.7467(4) 0.91227(15) 0.83988(18) 0.0259(4) Uani d . 1 1
C C22 0.6023(5) 0.99310(18) 0.8262(2) 0.0466(7) Uani d . 1 1
H H22 0.6189 1.0309 0.7667 0.056 Uiso calc R 1 1
C C23 0.4576(5) 1.01401(17) 0.8904(2) 0.0474(7) Uani d . 1 1
H H23 0.4445 0.9754 0.9496 0.057 Uiso calc R 1 1
C C24 0.3080(5) 1.09256(16) 0.8816(3) 0.0422(6) Uani d . 1 1
H H24A 0.3545 1.1333 0.8287 0.063 Uiso calc R 1 1
H H24B 0.3207 1.1190 0.9563 0.063 Uiso calc R 1 1
H H24C 0.1528 1.0757 0.8541 0.063 Uiso calc R 1 1

loop_
_atom_site_aniso_label
_atom_site_aniso_U_11
_atom_site_aniso_U_22
_atom_site_aniso_U_33
_atom_site_aniso_U_12
_atom_site_aniso_U_13
_atom_site_aniso_U_23
Fe1 0.02130(13) 0.02038(12) 0.01725(12) 0.00067(14) 0.00270(9) 0.00026(14)
N1 0.0175(9) 0.0220(8) 0.0167(8) -0.0016(7) 0.0030(6) -0.0008(6)
O1 0.0226(8) 0.0361(9) 0.0408(9) -0.0039(7) 0.0033(7) -0.0117(7)
O2 0.0224(8) 0.0355(9) 0.0386(9) 0.0020(7) 0.0104(7) 0.0121(7)
O3 0.0221(7) 0.0293(8) 0.0337(7) 0.0016(8) 0.0089(5) 0.0043(8)
C1 0.0221(8) 0.0229(9) 0.0153(7) 0.0016(11) 0.0027(6) 0.0010(10)
C2 0.0229(11) 0.0263(10) 0.0206(10) 0.0053(8) 0.0020(8) 0.0042(8)
C3 0.0335(12) 0.0196(10) 0.0245(11) 0.0028(9) 0.0042(9) 0.0014(8)
C4 0.0244(11) 0.0250(11) 0.0235(10) -0.0048(8) 0.0041(8) -0.0013(8)
C5 0.0202(9) 0.0226(9) 0.0204(8) 0.0010(10) 0.0046(7) 0.0029(10)
C6 0.0433(14) 0.0284(11) 0.0238(11) -0.0115(10) 0.0031(10) 0.0039(9)
C7 0.0259(12) 0.0436(13) 0.0277(12) -0.0029(10) 0.0086(9) 0.0068(10)
C8 0.0413(12) 0.0327(13) 0.0195(9) 0.0010(11) 0.0131(8) 0.0008(10)
C9 0.0325(12) 0.0380(13) 0.0171(10) -0.0031(9) 0.0005(9) 0.0027(8)
C10 0.0389(13) 0.0278(11) 0.0228(11) 0.0075(10) 0.0038(9) 0.0069(9)
C11 0.0266(11) 0.0232(10) 0.0162(9) -0.0033(8) 0.0039(8) 0.0018(8)
C12 0.0226(10) 0.0219(10) 0.0187(10) -0.0024(8) 0.0037(8) -0.0022(8)
C13 0.0233(11) 0.0255(11) 0.0241(10) -0.0038(8) 0.0051(8) -0.0030(8)
C14 0.0299(12) 0.0243(10) 0.0217(10) -0.0019(9) 0.0033(9) 0.0004(8)
C15 0.0273(11) 0.0240(10) 0.0147(9) -0.0031(9) 0.0034(8) 0.0020(8)
C16 0.0236(11) 0.0298(11) 0.0242(11) 0.0000(9) 0.0023(9) 0.0044(9)
C17 0.0309(13) 0.0296(12) 0.0337(12) 0.0046(9) 0.0114(10) 0.0034(10)
C18 0.0430(16) 0.0248(12) 0.0244(11) -0.0063(10) 0.0085(10) -0.0012(9)
C19 0.0292(13) 0.0349(12) 0.0228(11) -0.0055(10) 0.0013(9) 0.0005(9)
C20 0.0246(12) 0.0304(12) 0.0216(11) 0.0020(10) 0.0026(9) 0.0014(9)
C21 0.0241(11) 0.0303(11) 0.0234(10) 0.0041(9) 0.0043(9) 0.0058(9)
C22 0.0508(17) 0.0441(15) 0.0521(16) 0.0222(13) 0.0286(13) 0.0257(13)
C23 0.064(2) 0.0370(14) 0.0464(16) 0.0139(13) 0.0238(14) 0.0131(12)
C24 0.0431(16) 0.0321(13) 0.0530(16) 0.0061(11) 0.0133(13) 0.0033(12)

loop_
_atom_type_symbol
_atom_type_description
_atom_type_scat_dispersion_real
_atom_type_scat_dispersion_imag
_atom_type_scat_source
C C 0.0033 0.0016 'International Tables Vol C Tables 4.2.6.8 and 6.1.1.4'
H H 0.0000 0.0000 'International Tables Vol C Tables 4.2.6.8 and 6.1.1.4'
N N 0.0061 0.0033 'International Tables Vol C Tables 4.2.6.8 and 6.1.1.4'
O O 0.0106 0.0060 'International Tables Vol C Tables 4.2.6.8 and 6.1.1.4'
Fe Fe 0.3463 0.8444 'International Tables Vol C Tables 4.2.6.8 and 6.1.1.4'

loop_
_geom_angle_atom_site_label_1
_geom_angle_atom_site_label_2
_geom_angle_atom_site_label_3
_geom_angle
C1 Fe1 C10 121.63(10)
C1 Fe1 C2 41.13(9)
C10 Fe1 C2 158.18(9)
C1 Fe1 C5 41.24(7)
C10 Fe1 C5 106.98(10)
C2 Fe1 C5 68.83(8)
C1 Fe1 C6 106.79(10)
C10 Fe1 C6 40.44(10)
C2 Fe1 C6 122.59(9)
C5 Fe1 C6 122.90(10)
C1 Fe1 C9 157.79(9)
C10 Fe1 C9 40.52(9)
C2 Fe1 C9 159.87(9)
C5 Fe1 C9 121.99(9)
C6 Fe1 C9 68.08(9)
C1 Fe1 C8 159.80(8)
C10 Fe1 C8 68.07(10)
C2 Fe1 C8 123.80(9)
C5 Fe1 C8 158.01(9)
C6 Fe1 C8 68.15(10)
C9 Fe1 C8 40.38(9)
C1 Fe1 C4 68.90(9)
C10 Fe1 C4 123.05(10)
C2 Fe1 C4 68.52(9)
C5 Fe1 C4 40.47(10)
C6 Fe1 C4 159.02(9)
C9 Fe1 C4 107.71(9)
C8 Fe1 C4 122.89(10)
C1 Fe1 C3 68.67(10)
C10 Fe1 C3 159.57(9)
C2 Fe1 C3 40.55(9)
C5 Fe1 C3 68.13(10)
C6 Fe1 C3 158.90(9)
C9 Fe1 C3 123.88(9)
C8 Fe1 C3 108.60(10)
C4 Fe1 C3 40.47(9)
C1 Fe1 C7 123.06(9)
C10 Fe1 C7 67.96(10)
C2 Fe1 C7 108.04(10)
C5 Fe1 C7 159.48(9)
C6 Fe1 C7 40.43(10)
C9 Fe1 C7 67.97(9)
C8 Fe1 C7 40.53(10)
C4 Fe1 C7 158.99(9)
C3 Fe1 C7 123.54(10)
C11 N1 C12 114.96(15)
C11 N1 H91 106.0
C12 N1 H91 111.0
C11 N1 H92 105.9
C12 N1 H92 109.2
H91 N1 H92 109.5
C13 O1 H93 116.1
C2 C1 C5 107.5(2)
C2 C1 C11 127.15(18)
C5 C1 C11 125.4(2)
C2 C1 Fe1 69.96(11)
C5 C1 Fe1 69.98(9)
C11 C1 Fe1 125.48(16)
C3 C2 C1 107.84(18)
C3 C2 Fe1 70.21(12)
C1 C2 Fe1 68.91(11)
C3 C2 H2 126.1
C1 C2 H2 126.1
Fe1 C2 H2 126.4
C2 C3 C4 108.53(18)
C2 C3 Fe1 69.24(12)
C4 C3 Fe1 69.75(12)
C2 C3 H3 125.7
C4 C3 H3 125.7
Fe1 C3 H3 126.9
C5 C4 C3 107.96(19)
C5 C4 Fe1 69.37(12)
C3 C4 Fe1 69.79(12)
C5 C4 H4 126.0
C3 C4 H4 126.0
Fe1 C4 H4 126.4
C4 C5 C1 108.2(2)
C4 C5 Fe1 70.16(11)
C1 C5 Fe1 68.79(10)
C4 C5 H5 125.9
C1 C5 H5 125.9
Fe1 C5 H5 126.7
C10 C6 C7 108.2(2)
C10 C6 Fe1 69.67(13)
C7 C6 Fe1 70.37(13)
C10 C6 H6 125.9
C7 C6 H6 125.9
Fe1 C6 H6 125.6
C6 C7 C8 107.7(2)
C6 C7 Fe1 69.19(13)
C8 C7 Fe1 69.54(12)
C6 C7 H7 126.1
C8 C7 H7 126.1
Fe1 C7 H7 126.7
C9 C8 C7 107.8(2)
C9 C8 Fe1 69.58(12)
C7 C8 Fe1 69.93(12)
C9 C8 H8 126.1
C7 C8 H8 126.1
Fe1 C8 H8 126.0
C8 C9 C10 108.1(2)
C8 C9 Fe1 70.04(12)
C10 C9 Fe1 69.47(12)
C8 C9 H9 126.0
C10 C9 H9 126.0
Fe1 C9 H9 126.1
C6 C10 C9 108.2(2)
C6 C10 Fe1 69.89(12)
C9 C10 Fe1 70.01(12)
C6 C10 H10 125.9
C9 C10 H10 125.9
Fe1 C10 H10 125.8
C1 C11 N1 111.13(16)
C1 C11 H11A 109.4
N1 C11 H11A 109.4
C1 C11 H11B 109.4
N1 C11 H11B 109.4
H11A C11 H11B 108.0
N1 C12 C13 112.49(16)
N1 C12 C14 107.53(15)
C13 C12 C14 113.21(17)
N1 C12 H12 107.8
C13 C12 H12 107.8
C14 C12 H12 107.8
O1 C13 C12 114.61(17)
O1 C13 H13A 108.6
C12 C13 H13A 108.6
O1 C13 H13B 108.6
C12 C13 H13B 108.6
H13A C13 H13B 107.6
C12 C14 C15 111.95(17)
C15 C14 H14A 109.2
C12 C14 H14A 109.2
C15 C14 H14B 109.2
C12 C14 H14B 109.2
H14A C14 H14B 107.9
C16 C15 C20 118.7(2)
C16 C15 C14 120.54(19)
C20 C15 C14 120.7(2)
C15 C16 C17 120.7(2)
C15 C16 H16 119.6
C17 C16 H16 119.6
C16 C17 C18 120.2(2)
C16 C17 H17 119.9
C18 C17 H17 119.9
C19 C18 C17 119.5(2)
C19 C18 H18 120.3
C17 C18 H18 120.3
C18 C19 C20 119.9(2)
C18 C19 H19 120.0
C20 C19 H19 120.0
C15 C20 C19 120.9(2)
C15 C20 H20 119.6
C19 C20 H20 119.6
O2 C21 O3 123.9(2)
O2 C21 C22 116.6(2)
O3 C21 C22 119.5(2)
C23 C22 C21 125.2(2)
C23 C22 H22 117.4
C21 C22 H22 117.4
C22 C23 C24 128.1(3)
C22 C23 H23 115.9
C24 C23 H23 115.9
C23 C24 H24A 109.5
C23 C24 H24B 109.5
H24A C24 H24B 109.5
C23 C24 H24C 109.5
H24A C24 H24C 109.5
H24B C24 H24C 109.5

loop_
_geom_bond_atom_site_label_1
_geom_bond_atom_site_label_2
_geom_bond_distance
Fe1 C1 2.0271(17)
Fe1 C10 2.040(2)
Fe1 C2 2.041(2)
Fe1 C5 2.0430(18)
Fe1 C6 2.043(2)
Fe1 C9 2.047(2)
Fe1 C8 2.0533(19)
Fe1 C4 2.053(2)
Fe1 C3 2.054(2)
Fe1 C7 2.059(2)
N1 C11 1.506(2)
N1 C12 1.507(2)
N1 H91 0.9454
N1 H92 0.8195
O1 C13 1.407(3)
O1 H93 0.8666
C1 C2 1.429(3)
C1 C5 1.433(3)
C1 C11 1.487(3)
C2 C3 1.419(3)
C2 H2 0.9300
C3 C4 1.420(3)
C3 H3 0.9300
C4 C5 1.417(3)
C4 H4 0.9300
C5 H5 0.9300
C6 C10 1.411(3)
C6 C7 1.417(3)
C6 H6 0.9300
C7 C8 1.424(3)
C7 H7 0.9300
C8 C9 1.415(3)
C8 H8 0.9300
C9 C10 1.415(3)
C9 H9 0.9300
C10 H10 0.9300
C11 H11A 0.9700
C11 H11B 0.9700
C12 C13 1.516(3)
C12 C14 1.536(3)
C12 H12 0.9800
C13 H13A 0.9700
C13 H13B 0.9700
C14 C15 1.514(3)
C14 H14A 0.9700
C14 H14B 0.9700
C15 C16 1.385(3)
C15 C20 1.385(3)
C16 C17 1.386(3)
C16 H16 0.9300
C17 C18 1.387(4)
C17 H17 0.9300
C18 C19 1.381(3)
C18 H18 0.9300
C19 C20 1.392(3)
C19 H19 0.9300
C20 H20 0.9300
O2 C21 1.249(3)
O3 C21 1.268(3)
C21 C22 1.505(3)
C22 C23 1.288(4)
C22 H22 0.9300
C23 C24 1.496(3)
C23 H23 0.9300
C24 H24A 0.9600
C24 H24B 0.9600
C24 H24C 0.9600

loop_
_geom_hbond_atom_site_label_D
_geom_hbond_atom_site_label_H
_geom_hbond_atom_site_label_A
_geom_hbond_site_symmetry_A
_geom_hbond_distance_DH
_geom_hbond_distance_HA
_geom_hbond_distance_DA
_geom_hbond_angle_DHA
_geom_hbond_publ_flag
N1 H91 O2 1_455 0.95 1.74 2.685(2) 173 yes
N1 H92 O3 1_555 0.82 1.94 2.747(2) 170 yes
O1 H93 O3 1_455 0.87 1.85 2.712(2) 172 yes
C16 H16 O1 1_655 0.93 2.56 3.447(3) 159 yes
C18 H18 O2 2_646 0.93 2.58 3.435(3) 154 yes

loop_
_geom_torsion_atom_site_label_1
_geom_torsion_atom_site_label_2
_geom_torsion_atom_site_label_3
_geom_torsion_atom_site_label_4
_geom_torsion
C10 Fe1 C1 C2 162.25(13)
C5 Fe1 C1 C2 -118.3(2)
C6 Fe1 C1 C2 120.65(14)
C9 Fe1 C1 C2 -166.4(2)
C8 Fe1 C1 C2 48.5(4)
C4 Fe1 C1 C2 -81.09(14)
C3 Fe1 C1 C2 -37.53(13)
C7 Fe1 C1 C2 79.43(17)
C10 Fe1 C1 C5 -79.49(18)
C2 Fe1 C1 C5 118.3(2)
C6 Fe1 C1 C5 -121.09(16)
C9 Fe1 C1 C5 -48.1(3)
C8 Fe1 C1 C5 166.7(3)
C4 Fe1 C1 C5 37.17(15)
C3 Fe1 C1 C5 80.73(16)
C7 Fe1 C1 C5 -162.31(14)
C10 Fe1 C1 C11 40.3(2)
C2 Fe1 C1 C11 -122.0(2)
C5 Fe1 C1 C11 119.8(3)
C6 Fe1 C1 C11 -1.3(2)
C9 Fe1 C1 C11 71.7(3)
C8 Fe1 C1 C11 -73.5(4)
C4 Fe1 C1 C11 156.9(2)
C3 Fe1 C1 C11 -159.50(19)
C7 Fe1 C1 C11 -42.5(2)
C5 C1 C2 C3 -0.5(2)
C11 C1 C2 C3 179.57(19)
Fe1 C1 C2 C3 59.65(15)
C5 C1 C2 Fe1 -60.19(13)
C11 C1 C2 Fe1 119.9(2)
C1 Fe1 C2 C3 -119.19(18)
C10 Fe1 C2 C3 -163.5(2)
C5 Fe1 C2 C3 -80.69(14)
C6 Fe1 C2 C3 162.97(13)
C9 Fe1 C2 C3 45.8(3)
C8 Fe1 C2 C3 78.92(16)
C4 Fe1 C2 C3 -37.10(13)
C7 Fe1 C2 C3 120.86(14)
C10 Fe1 C2 C1 -44.3(3)
C5 Fe1 C2 C1 38.51(13)
C6 Fe1 C2 C1 -77.83(15)
C9 Fe1 C2 C1 165.0(2)
C8 Fe1 C2 C1 -161.88(13)
C4 Fe1 C2 C1 82.10(13)
C3 Fe1 C2 C1 119.19(18)
C7 Fe1 C2 C1 -119.94(13)
C1 C2 C3 C4 0.0(2)
Fe1 C2 C3 C4 58.83(15)
C1 C2 C3 Fe1 -58.83(14)
C1 Fe1 C3 C2 38.06(12)
C10 Fe1 C3 C2 162.4(2)
C5 Fe1 C3 C2 82.56(13)
C6 Fe1 C3 C2 -43.3(3)
C9 Fe1 C3 C2 -162.72(13)
C8 Fe1 C3 C2 -120.63(13)
C4 Fe1 C3 C2 120.14(18)
C7 Fe1 C3 C2 -78.28(15)
C1 Fe1 C3 C4 -82.08(13)
C10 Fe1 C3 C4 42.3(3)
C2 Fe1 C3 C4 -120.14(18)
C5 Fe1 C3 C4 -37.58(12)
C6 Fe1 C3 C4 -163.4(2)
C9 Fe1 C3 C4 77.14(15)
C8 Fe1 C3 C4 119.22(13)
C7 Fe1 C3 C4 161.58(13)
C2 C3 C4 C5 0.5(2)
Fe1 C3 C4 C5 59.07(15)
C2 C3 C4 Fe1 -58.52(15)
C1 Fe1 C4 C5 -37.85(13)
C10 Fe1 C4 C5 76.95(15)
C2 Fe1 C4 C5 -82.15(13)
C6 Fe1 C4 C5 44.0(3)
C9 Fe1 C4 C5 118.85(13)
C8 Fe1 C4 C5 160.63(13)
C3 Fe1 C4 C5 -119.32(18)
C7 Fe1 C4 C5 -166.6(2)
C1 Fe1 C4 C3 81.46(14)
C10 Fe1 C4 C3 -163.74(12)
C2 Fe1 C4 C3 37.17(12)
C5 Fe1 C4 C3 119.32(18)
C6 Fe1 C4 C3 163.3(2)
C9 Fe1 C4 C3 -121.83(13)
C8 Fe1 C4 C3 -80.05(15)
C7 Fe1 C4 C3 -47.3(3)
C3 C4 C5 C1 -0.9(2)
Fe1 C4 C5 C1 58.45(14)
C3 C4 C5 Fe1 -59.33(15)
C2 C1 C5 C4 0.9(2)
C11 C1 C5 C4 -179.22(19)
Fe1 C1 C5 C4 -59.30(14)
C2 C1 C5 Fe1 60.18(13)
C11 C1 C5 Fe1 -119.9(2)
C1 Fe1 C5 C4 119.7(2)
C10 Fe1 C5 C4 -121.38(14)
C2 Fe1 C5 C4 81.30(14)
C6 Fe1 C5 C4 -162.76(13)
C9 Fe1 C5 C4 -79.66(16)
C8 Fe1 C5 C4 -48.1(3)
C3 Fe1 C5 C4 37.57(13)
C7 Fe1 C5 C4 166.3(2)
C10 Fe1 C5 C1 118.91(16)
C2 Fe1 C5 C1 -38.41(15)
C6 Fe1 C5 C1 77.52(17)
C9 Fe1 C5 C1 160.63(15)
C8 Fe1 C5 C1 -167.8(3)
C4 Fe1 C5 C1 -119.7(2)
C3 Fe1 C5 C1 -82.14(16)
C7 Fe1 C5 C1 46.6(3)
C1 Fe1 C6 C10 119.37(13)
C2 Fe1 C6 C10 161.56(13)
C5 Fe1 C6 C10 77.12(15)
C9 Fe1 C6 C10 -37.71(13)
C8 Fe1 C6 C10 -81.38(14)
C4 Fe1 C6 C10 44.6(3)
C3 Fe1 C6 C10 -166.5(2)
C7 Fe1 C6 C10 -119.01(19)
C1 Fe1 C6 C7 -121.63(14)
C10 Fe1 C6 C7 119.01(19)
C2 Fe1 C6 C7 -79.43(15)
C5 Fe1 C6 C7 -163.87(13)
C9 Fe1 C6 C7 81.30(15)
C8 Fe1 C6 C7 37.63(13)
C4 Fe1 C6 C7 163.6(2)
C3 Fe1 C6 C7 -47.5(3)
C10 C6 C7 C8 0.6(2)
Fe1 C6 C7 C8 -59.06(16)
C10 C6 C7 Fe1 59.66(15)
C1 Fe1 C7 C6 76.56(17)
C10 Fe1 C7 C6 -37.74(14)
C2 Fe1 C7 C6 119.41(14)
C5 Fe1 C7 C6 41.7(3)
C9 Fe1 C7 C6 -81.61(14)
C8 Fe1 C7 C6 -119.3(2)
C4 Fe1 C7 C6 -163.7(2)
C3 Fe1 C7 C6 161.43(13)
C1 Fe1 C7 C8 -164.13(15)
C10 Fe1 C7 C8 81.57(16)
C2 Fe1 C7 C8 -121.28(15)
C5 Fe1 C7 C8 161.0(2)
C6 Fe1 C7 C8 119.3(2)
C9 Fe1 C7 C8 37.70(14)
C4 Fe1 C7 C8 -44.4(3)
C3 Fe1 C7 C8 -79.26(17)
C6 C7 C8 C9 -0.6(2)
Fe1 C7 C8 C9 -59.48(14)
C6 C7 C8 Fe1 58.85(15)
C1 Fe1 C8 C9 160.5(3)
C10 Fe1 C8 C9 37.68(14)
C2 Fe1 C8 C9 -163.12(13)
C5 Fe1 C8 C9 -43.3(4)
C6 Fe1 C8 C9 81.42(15)
C4 Fe1 C8 C9 -78.40(17)
C3 Fe1 C8 C9 -120.82(14)
C7 Fe1 C8 C9 119.0(2)
C1 Fe1 C8 C7 41.6(4)
C10 Fe1 C8 C7 -81.28(16)
C2 Fe1 C8 C7 77.92(18)
C5 Fe1 C8 C7 -162.3(3)
C6 Fe1 C8 C7 -37.54(15)
C9 Fe1 C8 C7 -119.0(2)
C4 Fe1 C8 C7 162.64(14)
C3 Fe1 C8 C7 120.22(15)
C7 C8 C9 C10 0.4(2)
Fe1 C8 C9 C10 -59.28(15)
C7 C8 C9 Fe1 59.70(15)
C1 Fe1 C9 C8 -162.3(2)
C10 Fe1 C9 C8 -119.2(2)
C2 Fe1 C9 C8 44.5(3)
C5 Fe1 C9 C8 162.37(16)
C6 Fe1 C9 C8 -81.59(16)
C4 Fe1 C9 C8 120.28(15)
C3 Fe1 C9 C8 78.66(17)
C7 Fe1 C9 C8 -37.84(15)
C1 Fe1 C9 C10 -43.1(3)
C2 Fe1 C9 C10 163.7(2)
C5 Fe1 C9 C10 -78.40(16)
C6 Fe1 C9 C10 37.63(14)
C8 Fe1 C9 C10 119.2(2)
C4 Fe1 C9 C10 -120.49(14)
C3 Fe1 C9 C10 -162.11(14)
C7 Fe1 C9 C10 81.39(15)
C7 C6 C10 C9 -0.3(2)
Fe1 C6 C10 C9 59.76(15)
C7 C6 C10 Fe1 -60.10(15)
C8 C9 C10 C6 -0.1(2)
Fe1 C9 C10 C6 -59.68(15)
C8 C9 C10 Fe1 59.63(15)
C1 Fe1 C10 C6 -78.49(15)
C2 Fe1 C10 C6 -45.8(3)
C5 Fe1 C10 C6 -121.15(14)
C9 Fe1 C10 C6 119.15(19)
C8 Fe1 C10 C6 81.60(15)
C4 Fe1 C10 C6 -162.53(13)
C3 Fe1 C10 C6 166.1(2)
C7 Fe1 C10 C6 37.73(14)
C1 Fe1 C10 C9 162.36(13)
C2 Fe1 C10 C9 -165.0(2)
C5 Fe1 C10 C9 119.70(14)
C6 Fe1 C10 C9 -119.15(19)
C8 Fe1 C10 C9 -37.56(14)
C4 Fe1 C10 C9 78.31(16)
C3 Fe1 C10 C9 46.9(3)
C7 Fe1 C10 C9 -81.43(15)
C2 C1 C11 N1 91.1(2)
C5 C1 C11 N1 -88.8(2)
Fe1 C1 C11 N1 -178.21(13)
C12 N1 C11 C1 163.62(17)
C11 N1 C12 C13 47.3(2)
C11 N1 C12 C14 172.66(17)
N1 C12 C13 O1 68.3(2)
C14 C12 C13 O1 -53.8(2)
N1 C12 C14 C15 -179.54(17)
C13 C12 C14 C15 -54.7(2)
C12 C14 C15 C16 -78.0(2)
C12 C14 C15 C20 101.5(2)
C20 C15 C16 C17 -0.4(3)
C14 C15 C16 C17 179.08(19)
C15 C16 C17 C18 1.0(3)
C16 C17 C18 C19 -0.7(3)
C17 C18 C19 C20 -0.1(4)
C16 C15 C20 C19 -0.4(3)
C14 C15 C20 C19 -179.93(19)
C18 C19 C20 C15 0.7(4)
O2 C21 C22 C23 -149.0(3)
O3 C21 C22 C23 29.3(4)
C21 C22 C23 C24 -179.6(3)
